data_6000600
loop_
_publ_author_name
'De Ridder, D. J. A.'
'Schenk, H.'

_publ_section_title
;
 Crystal studies of musk compounds. III. Structures of
 6-acetyl-1,1,2,3,3,5-hexamethylindan (musk phantolid)(I) and
 6-acetyl-3-isopropyl-1,1,3,5-tetramethylindan(II)
;
_journal_issue 5
_journal_name_full 'Acta Crystallographica Section C'
_journal_page_first 1044
_journal_page_last 1047
_journal_paper_doi 10.1107/S0108270190010435
_journal_volume 47
_journal_year 1991
_chemical_formula_sum 'C18 H26 O'
_space_group_name_H-M_alt 'P b c a'
_cell_angle_alpha 90.000
_cell_angle_beta 90.000
_cell_angle_gamma 90.000
_cell_length_a 10.3130
_cell_length_b 11.0490
_cell_length_c 28.0240
_cell_volume 3193.29
_cod_database_code 6000600

loop_
_atom_site_label
_atom_site_fract_x
_atom_site_fract_y
_atom_site_fract_z
? ? ? ?
